data_4065952
loop_
_publ_author_name
'Newman, Paul D.'
'Cavell, Kingsley J.'
'Kariuki, Benson M.'

_publ_section_title
;
 Metal Complexes of Chiral NHCs Containing a Fused Six- and Seven-Membered
 Central Ring
;
_journal_issue 12
_journal_name_full Organometallics
_journal_page_first 2724
_journal_paper_doi 10.1021/om1002107
_journal_volume 29
_journal_year 2010
_chemical_absolute_configuration ad
_chemical_formula_moiety 'C21 H27 N4, P F6'
_chemical_formula_sum 'C21 H27 F6 N4 P'
_chemical_formula_weight 480.44
_chemical_name_systematic
;
 ?
;
_space_group_IT_number 4
_symmetry_cell_setting monoclinic
_symmetry_space_group_name_Hall 'P 2yb'
_symmetry_space_group_name_H-M 'P 1 21 1'
_atom_sites_solution_hydrogens geom
_atom_sites_solution_primary direct
_atom_sites_solution_secondary difmap
_audit_creation_method SHELXL-97
_cell_angle_alpha 90.00
_cell_angle_beta 100.7240(10)
_cell_angle_gamma 90.00
_cell_formula_units_Z 4
_cell_length_a 10.57300(10)
_cell_length_b 11.8530(2)
_cell_length_c 18.6130(3)
_cell_measurement_reflns_used 7560
_cell_measurement_temperature 150(2)
_cell_measurement_theta_max 27.54
_cell_measurement_theta_min 1.11
_cell_volume 2291.87(6)
_computing_cell_refinement DENZO/SCALEPACK
_computing_data_collection 'cOLLECT,Nonius BV, 1997-2001'
_computing_data_reduction DENZO/SCALEPACK
_computing_structure_refinement SHELXL-97
_computing_structure_solution SHELXs-97
_diffrn_ambient_temperature 150(2)
_diffrn_measured_fraction_theta_full 0.984
_diffrn_measured_fraction_theta_max 0.984
_diffrn_measurement_device_type 'Nonius Kappa CCD'
_diffrn_measurement_method 'CCD scans'
_diffrn_radiation_monochromator graphite
_diffrn_radiation_source 'fine-focus sealed tube'
_diffrn_radiation_type MoK\a
_diffrn_radiation_wavelength 0.71073
_diffrn_reflns_av_R_equivalents 0.0000
_diffrn_reflns_av_sigmaI/netI 0.0570
_diffrn_reflns_limit_h_max 13
_diffrn_reflns_limit_h_min -13
_diffrn_reflns_limit_k_max 14
_diffrn_reflns_limit_k_min -15
_diffrn_reflns_limit_l_max 24
_diffrn_reflns_limit_l_min -24
_diffrn_reflns_number 9445
_diffrn_reflns_theta_full 27.54
_diffrn_reflns_theta_max 27.54
_diffrn_reflns_theta_min 1.11
_exptl_absorpt_coefficient_mu 0.184
_exptl_absorpt_correction_T_max 0.9554
_exptl_absorpt_correction_T_min 0.9468
_exptl_absorpt_correction_type empirical
_exptl_absorpt_process_details Denzo/Scalepack
_exptl_crystal_colour colourless
_exptl_crystal_density_diffrn 1.392
_exptl_crystal_density_method 'not measured'
_exptl_crystal_description block
_exptl_crystal_F_000 1000
_exptl_crystal_size_max 0.30
_exptl_crystal_size_mid 0.25
_exptl_crystal_size_min 0.25
_refine_diff_density_max 0.589
_refine_diff_density_min -0.501
_refine_diff_density_rms 0.062
_refine_ls_abs_structure_details 'Flack H D (1983), Acta Cryst. A39, 876-881'
_refine_ls_abs_structure_Flack -0.15(15)
_refine_ls_extinction_coef 0.059(5)
_refine_ls_extinction_expression Fc^*^=kFc[1+0.001xFc^2^\l^3^/sin(2\q)]^-1/4^
_refine_ls_extinction_method SHELXL
_refine_ls_goodness_of_fit_ref 1.049
_refine_ls_hydrogen_treatment constr
_refine_ls_matrix_type full
_refine_ls_number_parameters 621
_refine_ls_number_reflns 9445
_refine_ls_number_restraints 125
_refine_ls_restrained_S_all 1.100
_refine_ls_R_factor_all 0.0894
_refine_ls_R_factor_gt 0.0704
_refine_ls_shift/su_max 0.000
_refine_ls_shift/su_mean 0.000
_refine_ls_structure_factor_coef Fsqd
_refine_ls_weighting_details 'calc w=1/[\s^2^(Fo^2^)+(0.0761P)^2^+2.3595P] where P=(Fo^2^+2Fc^2^)/3'
_refine_ls_weighting_scheme calc
_refine_ls_wR_factor_gt 0.1679
_refine_ls_wR_factor_ref 0.1818
_reflns_number_gt 7560
_reflns_number_total 9445
_reflns_threshold_expression >2sigma(I)
_cod_data_source_file om1002107_si_001.cif
_cod_data_source_block cmpd1b
_cod_depositor_comments
;
The following automatic conversions were performed:

'_symmetry_cell_setting' value 'Monoclinic' changed to 'monoclinic'
according to /home/saulius/struct/CIF-dictionaries/cif_core.dic
dictionary named 'cif_core.dic' version 2.4.1 from 2010-06-29.

Automatic conversion script
Id: cif_fix_values 1715 2011-07-08 13:25:40Z adriana 
;
_cod_original_sg_symbol_H-M P21
_cod_database_code 4065952

loop_
_symmetry_equiv_pos_as_xyz
'x, y, z'
'-x, y+1/2, -z'

loop_
_atom_site_label
_atom_site_type_symbol
_atom_site_fract_x
_atom_site_fract_y
_atom_site_fract_z
_atom_site_U_iso_or_equiv
_atom_site_adp_type
_atom_site_occupancy
_atom_site_symmetry_multiplicity
_atom_site_calc_flag
_atom_site_refinement_flags
_atom_site_disorder_assembly
_atom_site_disorder_group
C1 C 0.8048(4) 0.6662(4) 0.0968(2) 0.0347(9) Uani 1 1 d . . .
C2 C 0.7563(4) 0.7841(4) 0.0706(2) 0.0349(9) Uani 1 1 d . . .
C3 C 0.6714(4) 0.7616(5) -0.0053(2) 0.0421(10) Uani 1 1 d . . .
H3A H 0.7223 0.7698 -0.0445 0.051 Uiso 1 1 calc R . .
H3B H 0.5981 0.8148 -0.0147 0.051 Uiso 1 1 calc R . .
C4 C 0.6229(4) 0.6383(4) -0.0017(2) 0.0423(10) Uani 1 1 d . . .
H4A H 0.5276 0.6352 -0.0117 0.051 Uiso 1 1 calc R . .
H4B H 0.6558 0.5897 -0.0374 0.051 Uiso 1 1 calc R . .
C5 C 0.6779(4) 0.6015(4) 0.0773(2) 0.0351(9) Uani 1 1 d . . .
H5 H 0.6908 0.5180 0.0815 0.042 Uiso 1 1 calc R . .
C6 C 0.9007(4) 0.6191(5) 0.0516(3) 0.0484(12) Uani 1 1 d . . .
H6A H 0.9850 0.6545 0.0677 0.073 Uiso 1 1 calc R . .
H6B H 0.8697 0.6356 -0.0002 0.073 Uiso 1 1 calc R . .
H6C H 0.9085 0.5373 0.0587 0.073 Uiso 1 1 calc R . .
C7 C 0.8675(4) 0.6600(5) 0.1774(2) 0.0461(12) Uani 1 1 d . . .
H7A H 0.8084 0.6908 0.2073 0.069 Uiso 1 1 calc R . .
H7B H 0.9473 0.7041 0.1857 0.069 Uiso 1 1 calc R . .
H7C H 0.8870 0.5812 0.1911 0.069 Uiso 1 1 calc R . .
C8 C 0.8624(5) 0.8708(5) 0.0679(3) 0.0497(12) Uani 1 1 d . . .
H8A H 0.8241 0.9403 0.0450 0.075 Uiso 1 1 calc R . .
H8B H 0.9237 0.8405 0.0394 0.075 Uiso 1 1 calc R . .
H8C H 0.9074 0.8873 0.1178 0.075 Uiso 1 1 calc R . .
C9 C 0.6617(4) 0.9405(4) 0.1467(3) 0.0369(10) Uani 1 1 d . . .
H9A H 0.5725 0.9576 0.1523 0.044 Uiso 1 1 calc R . .
H9B H 0.6847 0.9929 0.1097 0.044 Uiso 1 1 calc R . .
C10 C 0.7507(4) 0.9600(4) 0.2184(2) 0.0351(10) Uani 1 1 d . . .
C11 C 0.8431(5) 1.0444(4) 0.2289(3) 0.0453(12) Uani 1 1 d . . .
H11 H 0.8550 1.0911 0.1892 0.054 Uiso 1 1 calc R . .
C12 C 0.9177(5) 1.0599(5) 0.2972(3) 0.0526(13) Uani 1 1 d . . .
H12 H 0.9809 1.1178 0.3054 0.063 Uiso 1 1 calc R . .
C13 C 0.8987(5) 0.9900(5) 0.3535(3) 0.0448(11) Uani 1 1 d . . .
H13 H 0.9494 0.9977 0.4011 0.054 Uiso 1 1 calc R . .
C14 C 0.8045(4) 0.9087(5) 0.3388(3) 0.0448(11) Uani 1 1 d . . .
H14 H 0.7913 0.8606 0.3776 0.054 Uiso 1 1 calc R . .
C15 C 0.5012(4) 0.5638(4) 0.1505(2) 0.0319(9) Uani 1 1 d . . .
H15A H 0.4549 0.5199 0.1084 0.038 Uiso 1 1 calc R . .
H15B H 0.4367 0.6060 0.1722 0.038 Uiso 1 1 calc R . .
C16 C 0.5738(4) 0.4841(4) 0.2068(2) 0.0325(9) Uani 1 1 d . . .
C17 C 0.5825(5) 0.3701(4) 0.1922(3) 0.0479(12) Uani 1 1 d . . .
H17 H 0.5408 0.3393 0.1468 0.057 Uiso 1 1 calc R . .
C18 C 0.6537(7) 0.3017(5) 0.2458(3) 0.0661(17) Uani 1 1 d . . .
H18 H 0.6599 0.2228 0.2382 0.079 Uiso 1 1 calc R . .
C19 C 0.7143(6) 0.3501(6) 0.3092(3) 0.0661(18) Uani 1 1 d . . .
H19 H 0.7657 0.3054 0.3458 0.079 Uiso 1 1 calc R . .
C20 C 0.7009(6) 0.4637(6) 0.3202(3) 0.0594(16) Uani 1 1 d . . .
H20 H 0.7441 0.4960 0.3647 0.071 Uiso 1 1 calc R . .
C21 C 0.5907(4) 0.7503(4) 0.14249(19) 0.0280(8) Uani 1 1 d . . .
H21 H 0.5332 0.7756 0.1727 0.034 Uiso 1 1 calc R . .
C101 C 0.7597(4) 0.2128(4) 0.5491(2) 0.0370(9) Uani 1 1 d . . .
C102 C 0.8033(4) 0.1061(4) 0.5948(2) 0.0348(9) Uani 1 1 d . . .
C103 C 0.8977(4) 0.1524(4) 0.6608(2) 0.0419(10) Uani 1 1 d . . .
H10A H 0.8967 0.1050 0.7045 0.050 Uiso 1 1 calc R . .
H10B H 0.9863 0.1540 0.6507 0.050 Uiso 1 1 calc R . .
C104 C 0.8510(4) 0.2717(5) 0.6727(3) 0.0472(12) Uani 1 1 d . . .
H10C H 0.9190 0.3277 0.6692 0.057 Uiso 1 1 calc R . .
H10D H 0.8265 0.2784 0.7213 0.057 Uiso 1 1 calc R . .
C105 C 0.7329(4) 0.2903(4) 0.6112(2) 0.0414(10) Uani 1 1 d . . .
H105 H 0.7238 0.3710 0.5956 0.050 Uiso 1 1 calc R . .
C106 C 0.8715(4) 0.2634(5) 0.5168(3) 0.0471(12) Uani 1 1 d . . .
H10E H 0.8881 0.2157 0.4766 0.071 Uiso 1 1 calc R . .
H10F H 0.9490 0.2669 0.5549 0.071 Uiso 1 1 calc R . .
H10G H 0.8483 0.3396 0.4985 0.071 Uiso 1 1 calc R . .
C107 C 0.6450(4) 0.1969(5) 0.4872(2) 0.0465(12) Uani 1 1 d . . .
H10H H 0.6185 0.2702 0.4651 0.070 Uiso 1 1 calc R . .
H10I H 0.5735 0.1634 0.5065 0.070 Uiso 1 1 calc R . .
H10J H 0.6692 0.1467 0.4501 0.070 Uiso 1 1 calc R . .
C108 C 0.8555(5) 0.0123(5) 0.5549(3) 0.0490(12) Uani 1 1 d . . .
H10K H 0.8856 -0.0490 0.5891 0.074 Uiso 1 1 calc R . .
H10L H 0.9275 0.0405 0.5335 0.074 Uiso 1 1 calc R . .
H10M H 0.7876 -0.0158 0.5159 0.074 Uiso 1 1 calc R . .
C109 C 0.6697(4) -0.0535(4) 0.6429(2) 0.0353(9) Uani 1 1 d . . .
H10N H 0.6947 -0.1030 0.6050 0.042 Uiso 1 1 calc R . .
H10O H 0.5784 -0.0687 0.6448 0.042 Uiso 1 1 calc R . .
C110 C 0.7530(4) -0.0811(4) 0.7171(2) 0.0345(9) Uani 1 1 d . . .
C111 C 0.8434(5) -0.1664(4) 0.7249(3) 0.0473(12) Uani 1 1 d . . .
H111 H 0.8549 -0.2108 0.6842 0.057 Uiso 1 1 calc R . .
C112 C 0.9169(5) -0.1858(5) 0.7935(3) 0.0513(13) Uani 1 1 d . . .
H112 H 0.9801 -0.2438 0.8002 0.062 Uiso 1 1 calc R . .
C113 C 0.8983(4) -0.1218(4) 0.8513(3) 0.0405(10) Uani 1 1 d . . .
H113 H 0.9467 -0.1348 0.8989 0.049 Uiso 1 1 calc R . .
C114 C 0.8055(4) -0.0358(4) 0.8385(2) 0.0398(10) Uani 1 1 d . . .
H114 H 0.7931 0.0099 0.8785 0.048 Uiso 1 1 calc R . .
C115 C 0.5189(4) 0.3265(4) 0.6515(2) 0.0382(10) Uani 1 1 d . . .
H11A H 0.4510 0.2839 0.6699 0.046 Uiso 1 1 calc R . .
H11B H 0.4785 0.3657 0.6060 0.046 Uiso 1 1 calc R . .
C116 C 0.5772(4) 0.4127(4) 0.7080(2) 0.0396(11) Uani 1 1 d . . .
C117 C 0.5764(6) 0.5245(5) 0.6916(3) 0.0570(14) Uani 1 1 d . . .
H117 H 0.5361 0.5503 0.6446 0.068 Uiso 1 1 calc R . .
C118 C 0.6347(7) 0.6007(6) 0.7441(4) 0.0748(19) Uani 1 1 d . . .
H118 H 0.6336 0.6792 0.7339 0.090 Uiso 1 1 calc R . .
C119 C 0.6929(7) 0.5608(6) 0.8098(4) 0.072(2) Uani 1 1 d . . .
H119 H 0.7354 0.6110 0.8462 0.087 Uiso 1 1 calc R . .
C120 C 0.6901(6) 0.4445(6) 0.8238(3) 0.0606(16) Uani 1 1 d . . .
H120 H 0.7312 0.4171 0.8703 0.073 Uiso 1 1 calc R . .
C121 C 0.6023(4) 0.1396(4) 0.6419(2) 0.0298(8) Uani 1 1 d . . .
H121 H 0.5310 0.1123 0.6612 0.036 Uiso 1 1 calc R . .
N1 N 0.5896(3) 0.6438(3) 0.12492(17) 0.0280(7) Uani 1 1 d . . .
N2 N 0.6675(3) 0.8241(3) 0.12042(18) 0.0306(7) Uani 1 1 d . . .
N3 N 0.6284(4) 0.5317(4) 0.2700(2) 0.0436(10) Uani 1 1 d . . .
N4 N 0.7305(3) 0.8938(4) 0.2730(2) 0.0405(9) Uani 1 1 d . . .
N5 N 0.6841(3) 0.0660(3) 0.62254(18) 0.0319(8) Uani 1 1 d . . .
N6 N 0.6164(3) 0.2482(3) 0.63539(18) 0.0326(7) Uani 1 1 d . . .
N7 N 0.7338(3) -0.0151(4) 0.7729(2) 0.0377(9) Uani 1 1 d . . .
N8 N 0.6313(4) 0.3710(4) 0.7738(2) 0.0474(10) Uani 1 1 d . . .
P3 P 0.76409(11) 0.24699(11) 0.02551(7) 0.0414(3) Uani 1 1 d . . .
F1 F 0.7247(4) 0.1520(5) -0.0305(3) 0.133(2) Uani 1 1 d . . .
F2 F 0.8506(3) 0.3135(5) -0.0184(3) 0.1105(19) Uani 1 1 d . . .
F3 F 0.6414(3) 0.3201(3) -0.0088(2) 0.0760(12) Uani 1 1 d . . .
F4 F 0.6801(3) 0.1904(3) 0.07983(18) 0.0679(9) Uani 1 1 d . . .
F5 F 0.8864(3) 0.1746(3) 0.06165(18) 0.0587(8) Uani 1 1 d . . .
F6 F 0.8025(3) 0.3405(3) 0.0905(2) 0.0832(13) Uani 1 1 d . . .
P4 P 0.75583(11) 0.64245(10) 0.52173(7) 0.0411(3) Uani 1 1 d D . .
F7 F 0.8505(3) 0.5688(4) 0.4866(3) 0.0617(16) Uani 0.716(7) 1 d PDU A 1
F8 F 0.8701(3) 0.7257(3) 0.5551(2) 0.0746(11) Uani 1 1 d DU A 1
F9 F 0.6625(4) 0.6996(4) 0.5688(2) 0.0519(13) Uani 0.716(7) 1 d PDU A 1
F10 F 0.6450(3) 0.5538(4) 0.4933(3) 0.1009(16) Uani 1 1 d U A 1
F11 F 0.8041(5) 0.5725(5) 0.5954(2) 0.0700(16) Uani 0.716(7) 1 d PDU A 1
F12 F 0.6972(6) 0.7082(6) 0.4535(3) 0.101(2) Uani 0.716(7) 1 d PDU A 1
F7A F 0.8065(9) 0.6533(9) 0.4447(3) 0.077(4) Uani 0.284(7) 1 d PDU A 2
F9A F 0.7081(9) 0.6371(10) 0.5955(4) 0.126(7) Uani 0.284(7) 1 d PDU A 2
F11A F 0.8416(9) 0.5370(4) 0.5406(6) 0.093(5) Uani 0.284(7) 1 d PDU A 2
F12A F 0.6682(7) 0.7508(7) 0.4986(6) 0.108(6) Uani 0.284(7) 1 d PDU A 2

loop_
_atom_site_aniso_label
_atom_site_aniso_U_11
_atom_site_aniso_U_22
_atom_site_aniso_U_33
_atom_site_aniso_U_23
_atom_site_aniso_U_13
_atom_site_aniso_U_12
C1 0.0296(18) 0.035(2) 0.039(2) -0.0020(17) 0.0043(16) 0.0020(16)
C2 0.0277(18) 0.036(2) 0.043(2) 0.0026(18) 0.0126(17) 0.0018(17)
C3 0.040(2) 0.060(3) 0.0270(18) 0.003(2) 0.0075(17) 0.006(2)
C4 0.039(2) 0.058(3) 0.030(2) -0.007(2) 0.0089(17) -0.003(2)
C5 0.0310(19) 0.037(2) 0.040(2) -0.0016(18) 0.0127(17) 0.0014(16)
C6 0.037(2) 0.051(3) 0.059(3) 0.002(2) 0.015(2) 0.003(2)
C7 0.0295(19) 0.058(3) 0.046(2) 0.006(2) -0.0053(18) 0.003(2)
C8 0.043(2) 0.047(3) 0.062(3) 0.003(2) 0.018(2) -0.007(2)
C9 0.038(2) 0.027(2) 0.044(2) 0.0031(18) 0.0030(19) -0.0013(18)
C10 0.036(2) 0.028(2) 0.041(2) -0.0039(19) 0.0067(19) 0.0011(17)
C11 0.056(3) 0.035(3) 0.044(2) 0.004(2) 0.007(2) -0.014(2)
C12 0.053(3) 0.040(3) 0.059(3) -0.004(2) -0.003(2) -0.017(2)
C13 0.040(2) 0.053(3) 0.040(2) -0.007(2) 0.004(2) -0.004(2)
C14 0.044(2) 0.054(3) 0.037(2) 0.000(2) 0.007(2) -0.004(2)
C15 0.0306(19) 0.032(2) 0.033(2) 0.0009(17) 0.0058(16) -0.0017(16)
C16 0.038(2) 0.031(2) 0.030(2) 0.0003(17) 0.0127(18) 0.0025(18)
C17 0.069(3) 0.033(3) 0.042(2) 0.003(2) 0.012(2) 0.004(2)
C18 0.096(5) 0.045(3) 0.060(3) 0.012(3) 0.020(3) 0.029(3)
C19 0.083(4) 0.073(4) 0.044(3) 0.021(3) 0.015(3) 0.033(3)
C20 0.063(3) 0.084(5) 0.032(2) 0.003(3) 0.009(2) 0.022(3)
C21 0.0273(17) 0.032(2) 0.0235(17) 0.0012(17) 0.0018(14) 0.0025(17)
C101 0.0305(19) 0.044(3) 0.036(2) 0.0049(18) 0.0061(17) -0.0017(17)
C102 0.0291(18) 0.037(2) 0.040(2) -0.0008(18) 0.0110(17) 0.0026(17)
C103 0.0294(18) 0.055(3) 0.039(2) 0.002(2) 0.0016(17) -0.0049(19)
C104 0.039(2) 0.055(3) 0.049(3) -0.013(2) 0.011(2) -0.014(2)
C105 0.045(2) 0.035(2) 0.049(2) 0.0043(19) 0.021(2) -0.0008(19)
C106 0.038(2) 0.052(3) 0.056(3) 0.013(2) 0.021(2) -0.001(2)
C107 0.036(2) 0.071(4) 0.031(2) 0.012(2) 0.0030(17) 0.003(2)
C108 0.051(3) 0.045(3) 0.055(3) -0.010(2) 0.020(2) 0.006(2)
C109 0.039(2) 0.033(2) 0.033(2) 0.0002(18) 0.0040(18) -0.0012(18)
C110 0.036(2) 0.028(2) 0.040(2) 0.0006(18) 0.0080(19) -0.0010(18)
C111 0.052(3) 0.040(3) 0.047(3) -0.006(2) 0.003(2) 0.015(2)
C112 0.058(3) 0.046(3) 0.048(3) 0.000(2) 0.005(2) 0.021(2)
C113 0.038(2) 0.044(3) 0.041(2) 0.011(2) 0.0088(19) 0.0059(19)
C114 0.038(2) 0.048(3) 0.037(2) -0.001(2) 0.0145(19) 0.005(2)
C115 0.041(2) 0.041(3) 0.035(2) 0.0002(19) 0.0118(18) 0.0063(19)
C116 0.042(2) 0.044(3) 0.037(2) -0.001(2) 0.020(2) 0.000(2)
C117 0.076(4) 0.046(3) 0.056(3) 0.011(3) 0.029(3) -0.003(3)
C118 0.116(5) 0.046(4) 0.072(4) -0.007(3) 0.043(4) -0.017(4)
C119 0.106(5) 0.061(4) 0.061(3) -0.023(3) 0.043(4) -0.034(4)
C120 0.078(4) 0.075(4) 0.034(3) -0.007(3) 0.023(3) -0.016(3)
C121 0.0288(17) 0.035(2) 0.0252(18) -0.0005(17) 0.0048(15) 0.0014(17)
N1 0.0270(14) 0.0303(18) 0.0275(15) -0.0026(14) 0.0072(12) -0.0014(14)
N2 0.0305(16) 0.0297(19) 0.0325(17) 0.0034(14) 0.0083(14) 0.0004(14)
N3 0.050(2) 0.052(3) 0.0292(18) -0.0014(17) 0.0073(17) 0.0116(19)
N4 0.0388(19) 0.048(2) 0.0352(19) 0.0022(18) 0.0078(16) -0.0087(17)
N5 0.0327(17) 0.031(2) 0.0314(17) -0.0008(14) 0.0056(14) 0.0010(15)
N6 0.0317(16) 0.0322(19) 0.0359(17) -0.0010(15) 0.0112(14) 0.0003(15)
N7 0.0385(19) 0.040(2) 0.0355(19) -0.0010(16) 0.0091(16) 0.0063(17)
N8 0.056(2) 0.048(3) 0.040(2) 0.0019(19) 0.0121(19) -0.009(2)
P3 0.0314(5) 0.0397(7) 0.0529(7) 0.0061(6) 0.0072(5) 0.0008(5)
F1 0.087(3) 0.164(5) 0.127(3) -0.114(4) -0.040(3) 0.037(3)
F2 0.053(2) 0.154(5) 0.134(4) 0.090(3) 0.044(2) 0.018(2)
F3 0.0324(14) 0.093(3) 0.103(3) 0.055(2) 0.0126(16) 0.0119(16)
F4 0.0648(19) 0.071(2) 0.071(2) 0.0164(18) 0.0205(16) 0.0064(18)
F5 0.0453(15) 0.0513(19) 0.075(2) 0.0022(16) 0.0003(14) 0.0141(14)
F6 0.0574(19) 0.053(2) 0.136(3) -0.038(2) 0.009(2) -0.0015(16)
P4 0.0330(5) 0.0413(7) 0.0471(6) -0.0101(5) 0.0026(5) 0.0041(5)
F7 0.037(2) 0.075(3) 0.074(3) -0.035(3) 0.011(2) 0.008(2)
F8 0.0645(19) 0.066(2) 0.101(3) -0.033(2) 0.0351(19) -0.0299(17)
F9 0.042(2) 0.051(3) 0.066(3) -0.026(2) 0.0175(19) -0.0050(19)
F10 0.0460(18) 0.109(3) 0.147(4) -0.081(3) 0.018(2) -0.018(2)
F11 0.063(3) 0.093(4) 0.051(3) 0.019(3) 0.004(2) 0.005(3)
F12 0.095(4) 0.130(5) 0.078(3) 0.072(4) 0.016(3) 0.030(4)
F7A 0.086(7) 0.091(8) 0.064(6) -0.038(6) 0.040(6) -0.019(6)
F9A 0.135(10) 0.150(11) 0.106(9) 0.011(8) 0.059(8) -0.015(9)
F11A 0.101(8) 0.070(8) 0.108(9) 0.013(7) 0.014(7) 0.026(6)
F12A 0.095(8) 0.089(8) 0.126(10) -0.019(7) -0.015(7) 0.047(7)

loop_
_atom_type_symbol
_atom_type_description
_atom_type_scat_dispersion_real
_atom_type_scat_dispersion_imag
_atom_type_scat_source
C C 0.0033 0.0016 'International Tables Vol C Tables 4.2.6.8 and 6.1.1.4'
H H 0.0000 0.0000 'International Tables Vol C Tables 4.2.6.8 and 6.1.1.4'
N N 0.0061 0.0033 'International Tables Vol C Tables 4.2.6.8 and 6.1.1.4'
F F 0.0171 0.0103 'International Tables Vol C Tables 4.2.6.8 and 6.1.1.4'
P P 0.1023 0.0942 'International Tables Vol C Tables 4.2.6.8 and 6.1.1.4'

loop_
_geom_angle_atom_site_label_1
_geom_angle_atom_site_label_2
_geom_angle_atom_site_label_3
_geom_angle
C7 C1 C5 114.3(4)
C7 C1 C2 114.4(4)
C5 C1 C2 98.9(3)
C7 C1 C6 108.1(4)
C5 C1 C6 109.1(3)
C2 C1 C6 111.8(4)
N2 C2 C8 110.5(4)
N2 C2 C1 107.4(3)
C8 C2 C1 114.8(3)
N2 C2 C3 107.0(3)
C8 C2 C3 113.0(4)
C1 C2 C3 103.6(4)
C2 C3 C4 105.3(4)
C2 C3 H3A 110.7
C4 C3 H3A 110.7
C2 C3 H3B 110.7
C4 C3 H3B 110.7
H3A C3 H3B 108.8
C5 C4 C3 103.7(4)
C5 C4 H4A 111.0
C3 C4 H4A 111.0
C5 C4 H4B 111.0
C3 C4 H4B 111.0
H4A C4 H4B 109.0
N1 C5 C1 108.0(3)
N1 C5 C4 107.8(3)
C1 C5 C4 104.1(3)
N1 C5 H5 112.2
C1 C5 H5 112.2
C4 C5 H5 112.2
C1 C6 H6A 109.5
C1 C6 H6B 109.5
H6A C6 H6B 109.5
C1 C6 H6C 109.5
H6A C6 H6C 109.5
H6B C6 H6C 109.5
C1 C7 H7A 109.5
C1 C7 H7B 109.5
H7A C7 H7B 109.5
C1 C7 H7C 109.5
H7A C7 H7C 109.5
H7B C7 H7C 109.5
C2 C8 H8A 109.5
C2 C8 H8B 109.5
H8A C8 H8B 109.5
C2 C8 H8C 109.5
H8A C8 H8C 109.5
H8B C8 H8C 109.5
N2 C9 C10 112.5(4)
N2 C9 H9A 109.1
C10 C9 H9A 109.1
N2 C9 H9B 109.1
C10 C9 H9B 109.1
H9A C9 H9B 107.8
N4 C10 C11 121.7(4)
N4 C10 C9 115.1(4)
C11 C10 C9 123.0(4)
C12 C11 C10 119.6(4)
C12 C11 H11 120.2
C10 C11 H11 120.2
C11 C12 C13 118.8(5)
C11 C12 H12 120.6
C13 C12 H12 120.6
C14 C13 C12 118.2(5)
C14 C13 H13 120.9
C12 C13 H13 120.9
N4 C14 C13 123.6(5)
N4 C14 H14 118.2
C13 C14 H14 118.2
N1 C15 C16 110.9(3)
N1 C15 H15A 109.5
C16 C15 H15A 109.5
N1 C15 H15B 109.5
C16 C15 H15B 109.5
H15A C15 H15B 108.1
N3 C16 C17 123.4(4)
N3 C16 C15 115.4(4)
C17 C16 C15 121.2(4)
C16 C17 C18 118.4(5)
C16 C17 H17 120.8
C18 C17 H17 120.8
C19 C18 C17 118.6(6)
C19 C18 H18 120.7
C17 C18 H18 120.7
C18 C19 C20 119.9(5)
C18 C19 H19 120.1
C20 C19 H19 120.1
N3 C20 C19 122.7(6)
N3 C20 H20 118.6
C19 C20 H20 118.6
N1 C21 N2 123.0(4)
N1 C21 H21 118.5
N2 C21 H21 118.5
C107 C101 C106 108.3(3)
C107 C101 C105 114.2(4)
C106 C101 C105 108.8(4)
C107 C101 C102 115.4(4)
C106 C101 C102 111.1(3)
C105 C101 C102 98.7(3)
C108 C102 N5 109.9(4)
C108 C102 C103 114.7(4)
N5 C102 C103 107.2(3)
C108 C102 C101 115.7(4)
N5 C102 C101 105.1(3)
C103 C102 C101 103.4(4)
C104 C103 C102 105.5(4)
C104 C103 H10A 110.6
C102 C103 H10A 110.6
C104 C103 H10B 110.6
C102 C103 H10B 110.6
H10A C103 H10B 108.8
C103 C104 C105 105.3(4)
C103 C104 H10C 110.7
C105 C104 H10C 110.7
C103 C104 H10D 110.7
C105 C104 H10D 110.7
H10C C104 H10D 108.8
N6 C105 C101 108.0(4)
N6 C105 C104 109.4(4)
C101 C105 C104 103.5(3)
N6 C105 H105 111.9
C101 C105 H105 111.9
C104 C105 H105 111.9
C101 C106 H10E 109.5
C101 C106 H10F 109.5
H10E C106 H10F 109.5
C101 C106 H10G 109.5
H10E C106 H10G 109.5
H10F C106 H10G 109.5
C101 C107 H10H 109.5
C101 C107 H10I 109.5
H10H C107 H10I 109.5
C101 C107 H10J 109.5
H10H C107 H10J 109.5
H10I C107 H10J 109.5
C102 C108 H10K 109.5
C102 C108 H10L 109.5
H10K C108 H10L 109.5
C102 C108 H10M 109.5
H10K C108 H10M 109.5
H10L C108 H10M 109.5
N5 C109 C110 111.5(4)
N5 C109 H10N 109.3
C110 C109 H10N 109.3
N5 C109 H10O 109.3
C110 C109 H10O 109.3
H10N C109 H10O 108.0
N7 C110 C111 123.1(4)
N7 C110 C109 115.3(4)
C111 C110 C109 121.6(4)
C110 C111 C112 118.6(5)
C110 C111 H111 120.7
C112 C111 H111 120.7
C113 C112 C111 119.8(5)
C113 C112 H112 120.1
C111 C112 H112 120.1
C112 C113 C114 118.1(4)
C112 C113 H113 120.9
C114 C113 H113 120.9
N7 C114 C113 123.3(4)
N7 C114 H114 118.4
C113 C114 H114 118.4
N6 C115 C116 111.1(4)
N6 C115 H11A 109.4
C116 C115 H11A 109.4
N6 C115 H11B 109.4
C116 C115 H11B 109.4
H11A C115 H11B 108.0
N8 C116 C117 123.1(5)
N8 C116 C115 115.7(4)
C117 C116 C115 121.2(5)
C116 C117 C118 119.6(6)
C116 C117 H117 120.2
C118 C117 H117 120.2
C119 C118 C117 118.6(6)
C119 C118 H118 120.7
C117 C118 H118 120.7
C118 C119 C120 119.4(6)
C118 C119 H119 120.3
C120 C119 H119 120.3
N8 C120 C119 122.1(6)
N8 C120 H120 118.9
C119 C120 H120 118.9
N6 C121 N5 122.2(4)
N6 C121 H121 118.9
N5 C121 H121 118.9
C21 N1 C15 121.3(3)
C21 N1 C5 119.9(3)
C15 N1 C5 118.8(3)
C21 N2 C9 117.2(4)
C21 N2 C2 118.3(4)
C9 N2 C2 124.6(3)
C16 N3 C20 116.9(5)
C10 N4 C14 118.2(4)
C121 N5 C109 117.2(4)
C121 N5 C102 120.6(4)
C109 N5 C102 121.0(3)
C121 N6 C115 120.8(4)
C121 N6 C105 118.6(4)
C115 N6 C105 120.6(4)
C114 N7 C110 117.2(4)
C120 N8 C116 117.2(5)
F1 P3 F2 97.3(3)
F1 P3 F3 91.7(2)
F2 P3 F3 91.7(2)
F1 P3 F5 89.3(2)
F2 P3 F5 89.1(2)
F3 P3 F5 178.7(2)
F1 P3 F4 90.5(3)
F2 P3 F4 172.2(3)
F3 P3 F4 88.57(18)
F5 P3 F4 90.55(18)
F1 P3 F6 175.0(3)
F2 P3 F6 87.4(3)
F3 P3 F6 89.9(2)
F5 P3 F6 89.01(19)
F4 P3 F6 84.7(2)
F12 P4 F11A 137.3(5)
F12 P4 F9A 127.7(5)
F11A P4 F9A 92.3(3)
F12 P4 F7 97.5(3)
F11A P4 F7 41.2(4)
F9A P4 F7 133.5(5)
F12 P4 F9 92.5(3)
F11A P4 F9 128.2(4)
F9A P4 F9 36.0(4)
F7 P4 F9 169.3(3)
F12 P4 F10 84.2(4)
F11A P4 F10 84.6(4)
F9A P4 F10 85.8(4)
F7 P4 F10 88.9(2)
F9 P4 F10 88.3(2)
F12 P4 F8 99.8(3)
F11A P4 F8 92.4(3)
F9A P4 F8 91.6(3)
F7 P4 F8 90.6(2)
F9 P4 F8 91.4(2)
F10 P4 F8 175.9(3)
F12 P4 F12A 40.2(4)
F11A P4 F12A 177.5(4)
F9A P4 F12A 90.2(3)
F7 P4 F12A 136.3(4)
F9 P4 F12A 54.3(4)
F10 P4 F12A 95.0(4)
F8 P4 F12A 88.1(3)
F12 P4 F11 174.6(3)
F11A P4 F11 46.1(4)
F9A P4 F11 47.5(5)
F7 P4 F11 86.7(3)
F9 P4 F11 83.1(3)
F10 P4 F11 92.3(3)
F8 P4 F11 83.6(2)
F12A P4 F11 136.4(4)
F12 P4 F7A 51.2(4)
F11A P4 F7A 89.3(3)
F9A P4 F7A 177.8(4)
F7 P4 F7A 48.1(4)
F9 P4 F7A 142.5(4)
F10 P4 F7A 95.9(3)
F8 P4 F7A 86.8(3)
F12A P4 F7A 88.2(3)
F11 P4 F7A 133.7(4)

loop_
_geom_bond_atom_site_label_1
_geom_bond_atom_site_label_2
_geom_bond_distance
C1 C7 1.526(6)
C1 C5 1.528(5)
C1 C2 1.536(6)
C1 C6 1.537(6)
C2 N2 1.514(5)
C2 C8 1.529(6)
C2 C3 1.549(6)
C3 C4 1.554(7)
C3 H3A 0.9900
C3 H3B 0.9900
C4 C5 1.541(6)
C4 H4A 0.9900
C4 H4B 0.9900
C5 N1 1.490(5)
C5 H5 1.0000
C6 H6A 0.9800
C6 H6B 0.9800
C6 H6C 0.9800
C7 H7A 0.9800
C7 H7B 0.9800
C7 H7C 0.9800
C8 H8A 0.9800
C8 H8B 0.9800
C8 H8C 0.9800
C9 N2 1.468(6)
C9 C10 1.500(6)
C9 H9A 0.9900
C9 H9B 0.9900
C10 N4 1.333(6)
C10 C11 1.386(6)
C11 C12 1.379(7)
C11 H11 0.9500
C12 C13 1.380(7)
C12 H12 0.9500
C13 C14 1.376(7)
C13 H13 0.9500
C14 N4 1.337(6)
C14 H14 0.9500
C15 N1 1.472(5)
C15 C16 1.509(6)
C15 H15A 0.9900
C15 H15B 0.9900
C16 N3 1.336(6)
C16 C17 1.385(7)
C17 C18 1.392(7)
C17 H17 0.9500
C18 C19 1.361(9)
C18 H18 0.9500
C19 C20 1.373(9)
C19 H19 0.9500
C20 N3 1.357(7)
C20 H20 0.9500
C21 N1 1.303(6)
C21 N2 1.310(5)
C21 H21 0.9500
C101 C107 1.521(6)
C101 C106 1.542(6)
C101 C105 1.543(6)
C101 C102 1.546(6)
C102 C108 1.498(6)
C102 N5 1.525(5)
C102 C103 1.533(6)
C103 C104 1.528(7)
C103 H10A 0.9900
C103 H10B 0.9900
C104 C105 1.545(6)
C104 H10C 0.9900
C104 H10D 0.9900
C105 N6 1.474(5)
C105 H105 1.0000
C106 H10E 0.9800
C106 H10F 0.9800
C106 H10G 0.9800
C107 H10H 0.9800
C107 H10I 0.9800
C107 H10J 0.9800
C108 H10K 0.9800
C108 H10L 0.9800
C108 H10M 0.9800
C109 N5 1.481(6)
C109 C110 1.529(6)
C109 H10N 0.9900
C109 H10O 0.9900
C110 N7 1.346(6)
C110 C111 1.380(6)
C111 C112 1.385(7)
C111 H111 0.9500
C112 C113 1.360(7)
C112 H112 0.9500
C113 C114 1.403(6)
C113 H113 0.9500
C114 N7 1.335(6)
C114 H114 0.9500
C115 N6 1.459(6)
C115 C116 1.513(7)
C115 H11A 0.9900
C115 H11B 0.9900
C116 N8 1.346(6)
C116 C117 1.359(8)
C117 C118 1.387(9)
C117 H117 0.9500
C118 C119 1.348(10)
C118 H118 0.9500
C119 C120 1.405(9)
C119 H119 0.9500
C120 N8 1.341(7)
C120 H120 0.9500
C121 N6 1.304(6)
C121 N5 1.325(5)
C121 H121 0.9500
P3 F1 1.539(4)
P3 F2 1.551(3)
P3 F3 1.592(3)
P3 F5 1.593(3)
P3 F4 1.611(3)
P3 F6 1.636(4)
P4 F12 1.520(4)
P4 F11A 1.546(4)
P4 F9A 1.550(5)
P4 F7 1.561(3)
P4 F9 1.588(3)
P4 F10 1.590(4)
P4 F8 1.594(3)
P4 F12A 1.595(5)
P4 F11 1.603(4)
P4 F7A 1.626(4)
